data_2236395
loop_
_publ_author_name
'Dabrowski, Marek'
'Durka, Krzysztof'
'Serwatowski, Janusz'

_publ_section_title
;
 (<i>N</i>\\rightarrow
 <i>B</i>)-4-Methyl-3-pyridyl[<i>N</i>-methyliminodiacetate-<i>O</i>,<i>O</i>',<i>N</i>]borane
;
_journal_coeditor_code IS5196
_journal_issue 11
_journal_name_full 'Acta Crystallographica Section E'
_journal_page_first o3070
_journal_paper_doi 10.1107/S1600536812040974
_journal_volume 68
_journal_year 2012
_chemical_formula_iupac 'C11 H13 B N2 O4'
_chemical_formula_moiety 'C11 H13 B N2 O4'
_chemical_formula_sum 'C11 H13 B N2 O4'
_chemical_formula_weight 248.04
_chemical_name_systematic
;
(<i>N</i>\\rightarrow<i>B</i>)-4-Methyl-3-pyridyl[<i>N</i>-
methyliminodiacetate-<i>O</i>,<i>O'</i>,<i>N</i>]borane
;
_space_group_IT_number 14
_symmetry_cell_setting monoclinic
_symmetry_space_group_name_Hall '-P 2yn'
_symmetry_space_group_name_H-M 'P 1 21/n 1'
_atom_sites_solution_hydrogens geom
_atom_sites_solution_primary direct
_atom_sites_solution_secondary difmap
_cell_angle_alpha 90.00
_cell_angle_beta 96.91(4)
_cell_angle_gamma 90.00
_cell_formula_units_Z 4
_cell_length_a 7.306(3)
_cell_length_b 14.7425(4)
_cell_length_c 10.8281(19)
_cell_measurement_reflns_used 9561
_cell_measurement_temperature 100(2)
_cell_measurement_theta_max 32.2014
_cell_measurement_theta_min 1.8907
_cell_volume 1157.8(5)
_computing_cell_refinement 'CrysAlis PRO (Agilent, 2011)'
_computing_data_collection 'CrysAlis PRO (Agilent, 2011)'
_computing_data_reduction 'CrysAlis PRO (Agilent, 2011)'
_computing_molecular_graphics 'DIAMOND (Brandenburg, 2005)'
_computing_publication_material
;
SHELXTL (Sheldrick, 2008) and PLATON (Spek, 2009)
;
_computing_structure_refinement 'SHELXTL (Sheldrick, 2008)'
_computing_structure_solution 'SHELXTL (Sheldrick, 2008)'
_diffrn_ambient_temperature 100(2)
_diffrn_detector_area_resol_mean 8.4441
_diffrn_measured_fraction_theta_full 0.982
_diffrn_measured_fraction_theta_max 0.982
_diffrn_measurement_device_type 'Agilent Xcalibur Opal'
_diffrn_measurement_method 'omega scan'
_diffrn_radiation_monochromator graphite
_diffrn_radiation_source 'Enhance (Mo) X-ray Source'
_diffrn_radiation_type 'Mo K\a'
_diffrn_radiation_wavelength 0.7107
_diffrn_reflns_av_R_equivalents 0.0752
_diffrn_reflns_av_sigmaI/netI 0.0344
_diffrn_reflns_limit_h_max 10
_diffrn_reflns_limit_h_min -10
_diffrn_reflns_limit_k_max 21
_diffrn_reflns_limit_k_min -21
_diffrn_reflns_limit_l_max 16
_diffrn_reflns_limit_l_min -16
_diffrn_reflns_number 26273
_diffrn_reflns_theta_full 32.27
_diffrn_reflns_theta_max 32.27
_diffrn_reflns_theta_min 2.34
_exptl_absorpt_coefficient_mu 0.107
_exptl_absorpt_correction_T_max 0.989
_exptl_absorpt_correction_T_min 0.910
_exptl_absorpt_correction_type multi-scan
_exptl_absorpt_process_details
;
(CrysAlis PRO; Agilent, 2011)
;
_exptl_crystal_colour colourless
_exptl_crystal_density_diffrn 1.423
_exptl_crystal_density_method 'not measured'
_exptl_crystal_description unshaped
_exptl_crystal_F_000 520
_exptl_crystal_size_max 0.16
_exptl_crystal_size_mid 0.12
_exptl_crystal_size_min 0.10
_refine_diff_density_max 0.472
_refine_diff_density_min -0.427
_refine_ls_extinction_method none
_refine_ls_goodness_of_fit_ref 1.070
_refine_ls_hydrogen_treatment constr
_refine_ls_matrix_type full
_refine_ls_number_parameters 163
_refine_ls_number_reflns 3993
_refine_ls_number_restraints 0
_refine_ls_restrained_S_all 1.070
_refine_ls_R_factor_all 0.0662
_refine_ls_R_factor_gt 0.0516
_refine_ls_shift/su_max 0.000
_refine_ls_shift/su_mean 0.000
_refine_ls_structure_factor_coef Fsqd
_refine_ls_weighting_details 'calc w=1/[\s^2^(Fo^2^)+(0.0715P)^2^+0.4349P] where P=(Fo^2^+2Fc^2^)/3'
_refine_ls_weighting_scheme calc
_refine_ls_wR_factor_gt 0.1375
_refine_ls_wR_factor_ref 0.1474
_reflns_number_gt 3148
_reflns_number_total 3993
_reflns_threshold_expression >2sigma(I)
_cod_data_source_file is5196.cif
_cod_data_source_block I
_cod_original_sg_symbol_H-M 'P 21/n'
_cod_database_code 2236395
_cod_database_fobs_code 2236395

loop_
_symmetry_equiv_pos_as_xyz
'x, y, z'
'-x+1/2, y+1/2, -z+1/2'
'-x, -y, -z'
'x-1/2, -y-1/2, z-1/2'

loop_
_atom_site_type_symbol
_atom_site_label
_atom_site_fract_x
_atom_site_fract_y
_atom_site_fract_z
_atom_site_U_iso_or_equiv
_atom_site_adp_type
_atom_site_calc_flag
_atom_site_refinement_flags
_atom_site_occupancy
_atom_site_symmetry_multiplicity
C C11 -0.2305(2) 0.29350(10) 0.44416(12) 0.0241(3) Uani d . 1 1
H H12A -0.1311 0.3273 0.4117 0.036 Uiso calc R 1 1
H H12B -0.2901 0.3322 0.5011 0.036 Uiso calc R 1 1
H H12C -0.3216 0.2748 0.3750 0.036 Uiso calc R 1 1
O O1 0.10475(13) 0.14926(6) 0.64076(9) 0.0195(2) Uani d . 1 1
O O2 -0.13312(13) 0.22847(6) 0.73583(8) 0.0196(2) Uani d . 1 1
N N2 -0.15248(15) 0.21153(7) 0.51222(9) 0.0157(2) Uani d . 1 1
C C2 0.11011(17) 0.32272(8) 0.63785(11) 0.0167(2) Uani d . 1 1
O O3 0.20124(15) 0.04826(7) 0.50831(11) 0.0275(2) Uani d . 1 1
O O4 -0.41001(16) 0.17271(7) 0.76432(11) 0.0305(3) Uani d . 1 1
C C8 -0.04008(19) 0.15473(9) 0.43621(12) 0.0198(3) Uani d . 1 1
H H10A 0.0208 0.1927 0.3777 0.024 Uiso calc R 1 1
H H10B -0.1177 0.1087 0.3882 0.024 Uiso calc R 1 1
C C3 0.06232(18) 0.40943(9) 0.67863(12) 0.0188(2) Uani d . 1 1
C C9 -0.29166(19) 0.18660(8) 0.69872(12) 0.0199(3) Uani d . 1 1
B B1 -0.01072(19) 0.23263(9) 0.63818(12) 0.0157(2) Uani d . 1 1
C C10 -0.30028(19) 0.15837(9) 0.56364(13) 0.0213(3) Uani d . 1 1
H H8A -0.2776 0.0925 0.5570 0.026 Uiso calc R 1 1
H H8B -0.4226 0.1727 0.5181 0.026 Uiso calc R 1 1
C C4 0.1896(2) 0.47963(9) 0.67544(13) 0.0228(3) Uani d . 1 1
H H4 0.1618 0.5384 0.7041 0.027 Uiso calc R 1 1
C C7 0.10090(18) 0.11005(8) 0.53041(12) 0.0189(2) Uani d . 1 1
C C1 0.28286(19) 0.31591(10) 0.59509(14) 0.0246(3) Uani d . 1 1
H H1 0.3165 0.2579 0.5669 0.029 Uiso calc R 1 1
N N1 0.40557(18) 0.38297(9) 0.58999(14) 0.0305(3) Uani d . 1 1
C C6 -0.1176(2) 0.43051(10) 0.72727(17) 0.0310(3) Uani d . 1 1
H H6A -0.1941 0.3757 0.7236 0.046 Uiso calc R 1 1
H H6B -0.1825 0.4781 0.6762 0.046 Uiso calc R 1 1
H H6C -0.0934 0.4514 0.8136 0.046 Uiso calc R 1 1
C C5 0.3558(2) 0.46393(10) 0.63083(15) 0.0274(3) Uani d . 1 1
H H5 0.4393 0.5132 0.6290 0.033 Uiso calc R 1 1

loop_
_atom_site_aniso_label
_atom_site_aniso_U_11
_atom_site_aniso_U_22
_atom_site_aniso_U_33
_atom_site_aniso_U_12
_atom_site_aniso_U_13
_atom_site_aniso_U_23
C11 0.0284(7) 0.0246(6) 0.0183(6) 0.0100(5) -0.0018(5) 0.0020(5)
O1 0.0217(5) 0.0160(4) 0.0201(4) 0.0042(3) -0.0009(3) 0.0005(3)
O2 0.0235(5) 0.0203(4) 0.0153(4) -0.0028(3) 0.0043(3) -0.0011(3)
N2 0.0161(5) 0.0157(4) 0.0153(4) 0.0022(4) 0.0014(4) -0.0016(3)
C2 0.0160(5) 0.0167(5) 0.0173(5) 0.0009(4) 0.0016(4) -0.0001(4)
O3 0.0270(5) 0.0197(5) 0.0372(6) 0.0076(4) 0.0092(4) -0.0022(4)
O4 0.0326(6) 0.0271(5) 0.0355(6) -0.0047(4) 0.0198(5) -0.0006(4)
C8 0.0228(6) 0.0207(6) 0.0164(5) 0.0042(5) 0.0043(4) -0.0027(4)
C3 0.0192(6) 0.0171(5) 0.0201(5) 0.0006(4) 0.0030(4) -0.0009(4)
C9 0.0227(6) 0.0147(5) 0.0234(6) 0.0006(4) 0.0080(5) -0.0012(4)
B1 0.0172(6) 0.0152(6) 0.0144(5) 0.0016(5) 0.0010(5) -0.0007(4)
C10 0.0186(6) 0.0204(6) 0.0257(6) -0.0026(5) 0.0052(5) -0.0057(5)
C4 0.0261(7) 0.0155(5) 0.0268(6) -0.0019(5) 0.0030(5) 0.0003(5)
C7 0.0195(6) 0.0148(5) 0.0231(6) 0.0007(4) 0.0053(5) 0.0001(4)
C1 0.0192(6) 0.0231(6) 0.0325(7) -0.0002(5) 0.0079(5) -0.0049(5)
N1 0.0219(6) 0.0286(6) 0.0431(7) -0.0049(5) 0.0120(5) -0.0048(5)
C6 0.0267(7) 0.0213(6) 0.0475(9) 0.0007(5) 0.0155(7) -0.0108(6)
C5 0.0254(7) 0.0232(6) 0.0344(7) -0.0073(5) 0.0062(6) 0.0010(5)

loop_
_atom_type_symbol
_atom_type_description
_atom_type_scat_dispersion_real
_atom_type_scat_dispersion_imag
_atom_type_scat_source
C C 0.0033 0.0016 'International Tables Vol C Tables 4.2.6.8 and 6.1.1.4'
H H 0.0000 0.0000 'International Tables Vol C Tables 4.2.6.8 and 6.1.1.4'
B B 0.0013 0.0007 'International Tables Vol C Tables 4.2.6.8 and 6.1.1.4'
N N 0.0061 0.0033 'International Tables Vol C Tables 4.2.6.8 and 6.1.1.4'
O O 0.0106 0.0060 'International Tables Vol C Tables 4.2.6.8 and 6.1.1.4'

loop_
_geom_angle_atom_site_label_1
_geom_angle_atom_site_label_2
_geom_angle_atom_site_label_3
_geom_angle
N2 C11 H12A 109.5
N2 C11 H12B 109.5
H12A C11 H12B 109.5
N2 C11 H12C 109.5
H12A C11 H12C 109.5
H12B C11 H12C 109.5
C7 O1 B1 113.13(10)
C9 O2 B1 112.70(10)
C8 N2 C11 112.70(10)
C8 N2 C10 112.48(10)
C11 N2 C10 110.99(11)
C8 N2 B1 103.37(10)
C11 N2 B1 115.00(10)
C10 N2 B1 101.65(9)
C1 C2 C3 115.84(12)
C1 C2 B1 117.55(11)
C3 C2 B1 126.60(11)
N2 C8 C7 104.40(10)
N2 C8 H10A 110.9
C7 C8 H10A 110.9
N2 C8 H10B 110.9
C7 C8 H10B 110.9
H10A C8 H10B 108.9
C4 C3 C2 118.29(12)
C4 C3 C6 117.93(12)
C2 C3 C6 123.78(12)
O4 C9 O2 124.26(13)
O4 C9 C10 125.11(13)
O2 C9 C10 110.63(11)
O2 B1 O1 110.20(10)
O2 B1 C2 114.98(10)
O1 B1 C2 112.01(11)
O2 B1 N2 102.29(10)
O1 B1 N2 99.13(9)
C2 B1 N2 116.77(10)
N2 C10 C9 105.53(10)
N2 C10 H8A 110.6
C9 C10 H8A 110.6
N2 C10 H8B 110.6
C9 C10 H8B 110.6
H8A C10 H8B 108.8
C5 C4 C3 120.13(13)
C5 C4 H4 119.9
C3 C4 H4 119.9
O3 C7 O1 123.98(13)
O3 C7 C8 125.05(12)
O1 C7 C8 110.94(11)
N1 C1 C2 126.53(13)
N1 C1 H1 116.7
C2 C1 H1 116.7
C5 N1 C1 115.76(13)
C3 C6 H6A 109.5
C3 C6 H6B 109.5
H6A C6 H6B 109.5
C3 C6 H6C 109.5
H6A C6 H6C 109.5
H6B C6 H6C 109.5
N1 C5 C4 123.44(13)
N1 C5 H5 118.3
C4 C5 H5 118.3

loop_
_geom_bond_atom_site_label_1
_geom_bond_atom_site_label_2
_geom_bond_distance
C11 N2 1.4924(17)
C11 H12A 0.9800
C11 H12B 0.9800
C11 H12C 0.9800
O1 C7 1.3246(16)
O1 B1 1.4891(16)
O2 C9 1.3313(17)
O2 B1 1.4660(17)
N2 C8 1.4884(16)
N2 C10 1.4950(18)
N2 B1 1.6400(19)
C2 C1 1.3993(19)
C2 C3 1.4101(17)
C2 B1 1.5950(19)
O3 C7 1.2111(16)
O4 C9 1.2009(17)
C8 C7 1.511(2)
C8 H10A 0.9900
C8 H10B 0.9900
C3 C4 1.3947(18)
C3 C6 1.506(2)
C9 C10 1.5147(19)
C10 H8A 0.9900
C10 H8B 0.9900
C4 C5 1.379(2)
C4 H4 0.9500
C1 N1 1.3403(19)
C1 H1 0.9500
N1 C5 1.338(2)
C6 H6A 0.9800
C6 H6B 0.9800
C6 H6C 0.9800
C5 H5 0.9500

loop_
_geom_hbond_atom_site_label_D
_geom_hbond_atom_site_label_H
_geom_hbond_atom_site_label_A
_geom_hbond_site_symmetry_A
_geom_hbond_distance_DH
_geom_hbond_distance_HA
_geom_hbond_distance_DA
_geom_hbond_angle_DHA
_geom_hbond_publ_flag
C8 H10A O4 4_665 0.99 2.418 3.3560(10) 158 yes
C11 H12B N1 1_455 0.98 2.635 3.5090(10) 149 yes
C11 H12A O4 4_665 0.98 2.403 3.2590(10) 146 yes
C10 H8A O3 3_556 0.99 2.283 3.2470(10) 165 yes
C11 H12C O2 4_565 0.98 2.574 3.5000(10) 158 yes

loop_
_geom_torsion_atom_site_label_1
_geom_torsion_atom_site_label_2
_geom_torsion_atom_site_label_3
_geom_torsion_atom_site_label_4
_geom_torsion
C11 N2 C8 C7 150.72(11)
C10 N2 C8 C7 -82.89(13)
B1 N2 C8 C7 25.95(12)
C1 C2 C3 C4 -1.18(19)
B1 C2 C3 C4 177.63(12)
C1 C2 C3 C6 179.70(14)
B1 C2 C3 C6 -1.5(2)
B1 O2 C9 O4 177.44(13)
B1 O2 C9 C10 -1.95(15)
C9 O2 B1 O1 -87.36(13)
C9 O2 B1 C2 144.91(11)
C9 O2 B1 N2 17.32(13)
C7 O1 B1 O2 129.43(11)
C7 O1 B1 C2 -101.22(12)
C7 O1 B1 N2 22.64(13)
C1 C2 B1 O2 149.59(12)
C3 C2 B1 O2 -29.19(18)
C1 C2 B1 O1 22.78(16)
C3 C2 B1 O1 -156.01(12)
C1 C2 B1 N2 -90.54(14)
C3 C2 B1 N2 90.67(15)
C8 N2 B1 O2 -142.20(10)
C11 N2 B1 O2 94.54(12)
C10 N2 B1 O2 -25.44(11)
C8 N2 B1 O1 -29.06(11)
C11 N2 B1 O1 -152.32(10)
C10 N2 B1 O1 87.71(11)
C8 N2 B1 C2 91.36(12)
C11 N2 B1 C2 -31.90(15)
C10 N2 B1 C2 -151.87(11)
C8 N2 C10 C9 134.54(11)
C11 N2 C10 C9 -98.15(12)
B1 N2 C10 C9 24.61(12)
O4 C9 C10 N2 164.50(13)
O2 C9 C10 N2 -16.11(14)
C2 C3 C4 C5 1.3(2)
C6 C3 C4 C5 -179.51(14)
B1 O1 C7 O3 170.72(12)
B1 O1 C7 C8 -7.42(15)
N2 C8 C7 O3 168.47(12)
N2 C8 C7 O1 -13.41(14)
C3 C2 C1 N1 0.4(2)
B1 C2 C1 N1 -178.55(14)
C2 C1 N1 C5 0.4(2)
C1 N1 C5 C4 -0.2(2)
C3 C4 C5 N1 -0.6(2)
